data_4349274
loop_
_publ_author_name
'Bia\/lek, Micha\/l J'
'Sprutta, Natasza'
'Latos-Gra\.zy\'nski, Lechos\/law'

_publ_section_title
;
 Coordination-Induced Molecular Tweezing: Ruthenium Clusters Docked at
 Azuliporphyrinogens.
;
_journal_issue 22
_journal_name_full 'Inorganic chemistry'
_journal_page_first 12061
_journal_page_last 12073
_journal_paper_doi 10.1021/acs.inorgchem.6b02228
_journal_volume 55
_journal_year 2016
_chemical_formula_sum 'C60 H48 S2'
_chemical_formula_weight 833.10
_space_group_crystal_system monoclinic
_space_group_IT_number 15
_space_group_name_Hall '-C 2yc'
_space_group_name_H-M_alt 'C 1 2/c 1'
_atom_sites_solution_hydrogens geom
_audit_creation_method SHELXL-2013
_cell_angle_alpha 90
_cell_angle_beta 116.82(3)
_cell_angle_gamma 90
_cell_formula_units_Z 4
_cell_length_a 27.001(6)
_cell_length_b 9.234(2)
_cell_length_c 24.424(5)
_cell_measurement_reflns_used 3095
_cell_measurement_temperature 79.98(13)
_cell_measurement_theta_max 28.7538
_cell_measurement_theta_min 2.7602
_cell_volume 5435(2)
_computing_structure_refinement 'SHELXL-2013 (Sheldrick, 2013)'
_diffrn_ambient_temperature 79.98(13)
_diffrn_detector_area_resol_mean 10.3456
_diffrn_measured_fraction_theta_full 0.999
_diffrn_measured_fraction_theta_max 0.875
_diffrn_measurement_device_type 'Xcalibur, Ruby'
_diffrn_measurement_method '\w scans'
_diffrn_radiation_source 'Enhance (Mo) X-ray Source'
_diffrn_radiation_type MoK\a
_diffrn_radiation_wavelength 0.71073
_diffrn_reflns_av_R_equivalents 0.0383
_diffrn_reflns_av_unetI/netI 0.0697
_diffrn_reflns_Laue_measured_fraction_full 0.999
_diffrn_reflns_Laue_measured_fraction_max 0.875
_diffrn_reflns_limit_h_max 34
_diffrn_reflns_limit_h_min -22
_diffrn_reflns_limit_k_max 12
_diffrn_reflns_limit_k_min -10
_diffrn_reflns_limit_l_max 24
_diffrn_reflns_limit_l_min -32
_diffrn_reflns_number 13069
_diffrn_reflns_point_group_measured_fraction_full 0.999
_diffrn_reflns_point_group_measured_fraction_max 0.875
_diffrn_reflns_theta_full 25.500
_diffrn_reflns_theta_max 28.805
_diffrn_reflns_theta_min 2.766
_exptl_absorpt_coefficient_mu 0.131
_exptl_absorpt_correction_type none
_exptl_crystal_colour blue
_exptl_crystal_density_diffrn 1.018
_exptl_crystal_description parallelepiped
_exptl_crystal_F_000 1760
_exptl_crystal_size_max 0.55
_exptl_crystal_size_mid 0.28
_exptl_crystal_size_min 0.21
_platon_squeeze_details
;
;
_refine_diff_density_max 0.405
_refine_diff_density_min -0.250
_refine_diff_density_rms 0.064
_refine_ls_extinction_method none
_refine_ls_goodness_of_fit_ref 1.029
_refine_ls_hydrogen_treatment constr
_refine_ls_matrix_type full
_refine_ls_number_parameters 282
_refine_ls_number_reflns 6236
_refine_ls_number_restraints 0
_refine_ls_restrained_S_all 1.029
_refine_ls_R_factor_all 0.0928
_refine_ls_R_factor_gt 0.0611
_refine_ls_shift/su_max 0.000
_refine_ls_shift/su_mean 0.000
_refine_ls_structure_factor_coef Fsqd
_refine_ls_weighting_details
;
 w=1/[\s^2^(Fo^2^)+(0.0898P)^2^+0.8751P]
 where P=(Fo^2^+2Fc^2^)/3
;
_refine_ls_weighting_scheme calc
_refine_ls_wR_factor_gt 0.1567
_refine_ls_wR_factor_ref 0.1731
_reflns_Friedel_coverage 0.000
_reflns_number_gt 4285
_reflns_number_total 6236
_reflns_threshold_expression 'I > 2\s(I)'
_cod_data_source_file ic6b02228_si_002.cif
_cod_data_source_block Az2S2_Pg
_cod_original_cell_volume 5434(2)
_cod_original_sg_symbol_H-M 'C 2/c'
_cod_database_code 4349274
_shelx_space_group_comment
;
The symmetry employed for this shelxl refinement is uniquely defined
by the following loop, which should always be used as a source of
symmetry information in preference to the above space-group names.
They are only intended as comments.
;
_shelxl_version_number 2013-2

loop_
_space_group_symop_operation_xyz
'x, y, z'
'-x, y, -z+1/2'
'x+1/2, y+1/2, z'
'-x+1/2, y+1/2, -z+1/2'
'-x, -y, -z'
'x, -y, z-1/2'
'-x+1/2, -y+1/2, -z'
'x+1/2, -y+1/2, z-1/2'

loop_
_atom_site_label
_atom_site_type_symbol
_atom_site_fract_x
_atom_site_fract_y
_atom_site_fract_z
_atom_site_U_iso_or_equiv
_atom_site_adp_type
_atom_site_occupancy
_atom_site_site_symmetry_order
_atom_site_calc_flag
_atom_site_refinement_flags_posn
_atom_site_refinement_flags_adp
C1 C 0.36403(8) 0.2940(2) 0.18932(9) 0.0216(5) Uani 1 1 d . .
C2 C 0.33062(8) 0.2041(2) 0.20576(9) 0.0215(5) Uani 1 1 d . .
C2C C 0.25349(10) -0.0033(3) 0.23470(11) 0.0355(6) Uani 1 1 d . .
H2C H 0.2265 -0.0680 0.2333 0.043 Uiso 1 1 calc R U
C4 C 0.40192(8) 0.3012(3) 0.29486(9) 0.0232(5) Uani 1 1 d . .
C3 C 0.35545(8) 0.2084(2) 0.27425(9) 0.0219(5) Uani 1 1 d . .
C5 C 0.43921(8) 0.3453(3) 0.36057(9) 0.0233(5) Uani 1 1 d . .
H5 H 0.4433 0.2612 0.3867 0.028 Uiso 1 1 calc R U
C5C C 0.37211(11) 0.7048(3) 0.36732(11) 0.0436(7) Uani 1 1 d . .
H5C H 0.3563 0.7842 0.3419 0.052 Uiso 1 1 calc R U
C8 C 0.57512(9) 0.5128(3) 0.37887(9) 0.0250(5) Uani 1 1 d . .
H8 H 0.5966 0.5947 0.3832 0.030 Uiso 1 1 calc R U
C7 C 0.52040(9) 0.5184(3) 0.37462(9) 0.0251(5) Uani 1 1 d . .
H7 H 0.5029 0.6042 0.3759 0.030 Uiso 1 1 calc R U
C6 C 0.49677(8) 0.3857(3) 0.36858(9) 0.0236(5) Uani 1 1 d . .
C9 C 0.59232(8) 0.3770(2) 0.37598(9) 0.0218(5) Uani 1 1 d . .
C10 C 0.64551(8) 0.3269(2) 0.37549(9) 0.0209(5) Uani 1 1 d . .
H10 H 0.6564 0.2360 0.3986 0.025 Uiso 1 1 calc R U
C10C C 0.76851(10) 0.5235(3) 0.50180(11) 0.0321(6) Uani 1 1 d . .
H10C H 0.7894 0.5163 0.5441 0.038 Uiso 1 1 calc R U
C21 C 0.40652(9) 0.3503(2) 0.24305(9) 0.0247(5) Uani 1 1 d . .
H21 H 0.4342 0.4122 0.2443 0.030 Uiso 1 1 calc R U
C5A C 0.41534(8) 0.4691(3) 0.38275(9) 0.0247(5) Uani 1 1 d . .
C3B C 0.29152(10) 0.0409(3) 0.29345(11) 0.0303(5) Uani 1 1 d . .
H3B H 0.2864 0.0014 0.3255 0.036 Uiso 1 1 calc R U
C3A C 0.33609(9) 0.1360(3) 0.31067(10) 0.0259(5) Uani 1 1 d . .
H3A H 0.3557 0.1536 0.3526 0.031 Uiso 1 1 calc R U
C2B C 0.24999(10) 0.0347(3) 0.17845(11) 0.0339(6) Uani 1 1 d . .
H2B H 0.2210 -0.0075 0.1445 0.041 Uiso 1 1 calc R U
C2A C 0.28416(9) 0.1282(3) 0.16552(10) 0.0276(5) Uani 1 1 d . .
H2A H 0.2743 0.1412 0.1241 0.033 Uiso 1 1 calc R U
S22 S 0.54144(2) 0.25230(6) 0.36756(2) 0.02448(17) Uani 1 1 d . .
C5B C 0.39029(10) 0.5879(3) 0.34558(10) 0.0370(6) Uani 1 1 d . .
H5B H 0.3856 0.5890 0.3055 0.044 Uiso 1 1 calc R U
C5D C 0.37713(10) 0.7050(3) 0.42622(11) 0.0330(6) Uani 1 1 d . .
C5E C 0.40204(9) 0.5878(3) 0.46297(10) 0.0302(5) Uani 1 1 d . .
H5E H 0.4062 0.5866 0.5029 0.036 Uiso 1 1 calc R U
C5F C 0.42122(9) 0.4711(3) 0.44211(10) 0.0282(5) Uani 1 1 d . .
H5F H 0.4382 0.3936 0.4682 0.034 Uiso 1 1 calc R U
C5G C 0.35614(11) 0.8323(3) 0.44936(11) 0.0426(7) Uani 1 1 d . .
H5G H 0.3701 0.8250 0.4930 0.064 Uiso 1 1 calc R U
H5H H 0.3163 0.8310 0.4302 0.064 Uiso 1 1 calc R U
H5I H 0.3687 0.9211 0.4394 0.064 Uiso 1 1 calc R U
C10A C 0.69264(8) 0.4348(2) 0.40814(10) 0.0228(5) Uani 1 1 d . .
C10B C 0.72426(9) 0.4296(2) 0.47160(10) 0.0261(5) Uani 1 1 d . .
H10B H 0.7156 0.3620 0.4942 0.031 Uiso 1 1 calc R U
C10D C 0.78205(9) 0.6277(3) 0.46997(12) 0.0322(6) Uani 1 1 d . .
C10E C 0.74900(10) 0.6369(3) 0.40689(12) 0.0350(6) Uani 1 1 d . .
H10E H 0.7563 0.7082 0.3846 0.042 Uiso 1 1 calc R U
C10F C 0.70523(10) 0.5411(3) 0.37660(11) 0.0311(6) Uani 1 1 d . .
H10F H 0.6841 0.5489 0.3343 0.037 Uiso 1 1 calc R U
C10G C 0.83155(11) 0.7272(3) 0.50313(15) 0.0486(8) Uani 1 1 d . .
H10G H 0.8320 0.7999 0.4752 0.073 Uiso 1 1 calc R U
H10H H 0.8652 0.6717 0.5182 0.073 Uiso 1 1 calc R U
H10I H 0.8288 0.7730 0.5369 0.073 Uiso 1 1 calc R U

loop_
_atom_site_aniso_label
_atom_site_aniso_U_11
_atom_site_aniso_U_22
_atom_site_aniso_U_33
_atom_site_aniso_U_23
_atom_site_aniso_U_13
_atom_site_aniso_U_12
C1 0.0144(10) 0.0336(12) 0.0193(10) 0.0022(9) 0.0099(8) 0.0010(9)
C2 0.0164(10) 0.0298(12) 0.0204(11) -0.0003(9) 0.0101(8) 0.0013(9)
C2C 0.0319(14) 0.0414(15) 0.0390(14) 0.0012(12) 0.0211(11) -0.0086(12)
C4 0.0155(10) 0.0374(13) 0.0191(11) 0.0008(9) 0.0099(8) 0.0017(9)
C3 0.0162(10) 0.0337(12) 0.0195(10) 0.0011(9) 0.0114(8) 0.0023(9)
C5 0.0151(10) 0.0393(13) 0.0181(10) 0.0013(10) 0.0099(8) 0.0026(9)
C5C 0.0441(16) 0.0618(18) 0.0307(14) 0.0152(13) 0.0219(12) 0.0294(14)
C8 0.0204(11) 0.0346(13) 0.0232(11) -0.0001(10) 0.0127(9) -0.0012(9)
C7 0.0183(11) 0.0371(14) 0.0223(11) -0.0021(10) 0.0112(9) 0.0026(9)
C6 0.0150(10) 0.0436(14) 0.0127(10) 0.0006(9) 0.0068(8) 0.0030(9)
C9 0.0144(10) 0.0365(13) 0.0147(10) -0.0011(9) 0.0068(8) -0.0011(9)
C10 0.0146(10) 0.0304(12) 0.0187(10) -0.0012(9) 0.0085(8) 0.0019(9)
C10C 0.0212(11) 0.0360(14) 0.0320(13) -0.0052(11) 0.0058(10) 0.0025(10)
C21 0.0159(10) 0.0381(13) 0.0225(11) 0.0012(10) 0.0109(9) -0.0016(9)
C5A 0.0137(10) 0.0435(14) 0.0188(10) 0.0012(10) 0.0091(8) 0.0014(9)
C3B 0.0290(13) 0.0378(14) 0.0336(13) 0.0075(11) 0.0226(11) 0.0013(10)
C3A 0.0195(11) 0.0371(13) 0.0239(11) 0.0029(10) 0.0122(9) 0.0061(9)
C2B 0.0268(13) 0.0445(15) 0.0306(13) -0.0044(11) 0.0131(10) -0.0111(11)
C2A 0.0221(11) 0.0387(14) 0.0238(11) 0.0000(10) 0.0118(9) -0.0012(10)
S22 0.0165(3) 0.0348(3) 0.0252(3) -0.0029(2) 0.0122(2) -0.0009(2)
C5B 0.0331(13) 0.0622(18) 0.0199(12) 0.0099(12) 0.0158(10) 0.0181(13)
C5D 0.0256(12) 0.0511(16) 0.0254(12) 0.0015(11) 0.0141(10) 0.0103(11)
C5E 0.0272(12) 0.0460(15) 0.0208(11) 0.0005(11) 0.0139(9) 0.0001(11)
C5F 0.0224(12) 0.0417(15) 0.0226(11) 0.0045(10) 0.0119(9) 0.0021(10)
C5G 0.0413(15) 0.0622(19) 0.0275(13) 0.0008(13) 0.0185(11) 0.0195(14)
C10A 0.0148(10) 0.0311(12) 0.0251(11) -0.0044(10) 0.0113(8) -0.0002(9)
C10B 0.0203(11) 0.0306(13) 0.0267(12) 0.0001(10) 0.0100(9) 0.0017(10)
C10D 0.0182(11) 0.0335(14) 0.0459(15) -0.0107(12) 0.0153(10) 0.0001(10)
C10E 0.0360(14) 0.0346(14) 0.0482(16) -0.0016(12) 0.0311(12) -0.0059(11)
C10F 0.0296(13) 0.0403(14) 0.0283(12) 0.0000(11) 0.0175(10) -0.0029(11)
C10G 0.0254(14) 0.0403(16) 0.076(2) -0.0142(14) 0.0197(14) -0.0036(12)

loop_
_atom_type_symbol
_atom_type_description
_atom_type_scat_dispersion_real
_atom_type_scat_dispersion_imag
_atom_type_scat_source
C C 0.0033 0.0016 'International Tables Vol C Tables 4.2.6.8 and 6.1.1.4'
H H 0.0000 0.0000 'International Tables Vol C Tables 4.2.6.8 and 6.1.1.4'
S S 0.1246 0.1234 'International Tables Vol C Tables 4.2.6.8 and 6.1.1.4'

loop_
_geom_angle_atom_site_label_1
_geom_angle_atom_site_label_2
_geom_angle_atom_site_label_3
_geom_angle
_geom_angle_site_symmetry_1
_geom_angle_site_symmetry_3
C21 C1 C2 108.15(18) . .
C21 C1 C10 125.94(19) . 2_655
C2 C1 C10 125.89(19) . 2_655
C2A C2 C1 125.9(2) . .
C2A C2 C3 127.8(2) . .
C1 C2 C3 106.33(18) . .
C2B C2C C3B 129.6(2) . .
C2B C2C H2C 115.2 . .
C3B C2C H2C 115.2 . .
C21 C4 C3 107.53(18) . .
C21 C4 C5 125.6(2) . .
C3 C4 C5 126.85(19) . .
C3A C3 C4 126.5(2) . .
C3A C3 C2 126.5(2) . .
C4 C3 C2 107.02(18) . .
C4 C5 C6 110.71(17) . .
C4 C5 C5A 113.07(17) . .
C6 C5 C5A 109.93(18) . .
C4 C5 H5 107.6 . .
C6 C5 H5 107.6 . .
C5A C5 H5 107.6 . .
C5D C5C C5B 120.9(2) . .
C5D C5C H5C 119.5 . .
C5B C5C H5C 119.5 . .
C9 C8 C7 113.4(2) . .
C9 C8 H8 123.3 . .
C7 C8 H8 123.3 . .
C6 C7 C8 113.2(2) . .
C6 C7 H7 123.4 . .
C8 C7 H7 123.4 . .
C7 C6 C5 129.6(2) . .
C7 C6 S22 110.31(16) . .
C5 C6 S22 120.08(17) . .
C8 C9 C10 129.3(2) . .
C8 C9 S22 110.53(16) . .
C10 C9 S22 120.04(17) . .
C9 C10 C1 110.78(17) . 2_655
C9 C10 C10A 111.52(17) . .
C1 C10 C10A 112.67(17) 2_655 .
C9 C10 H10 107.2 . .
C1 C10 H10 107.2 2_655 .
C10A C10 H10 107.2 . .
C10D C10C C10B 121.2(2) . .
C10D C10C H10C 119.4 . .
C10B C10C H10C 119.4 . .
C1 C21 C4 110.96(19) . .
C1 C21 H21 124.5 . .
C4 C21 H21 124.5 . .
C5F C5A C5B 117.7(2) . .
C5F C5A C5 120.9(2) . .
C5B C5A C5 121.21(19) . .
C3A C3B C2C 129.0(2) . .
C3A C3B H3B 115.5 . .
C2C C3B H3B 115.5 . .
C3 C3A C3B 129.3(2) . .
C3 C3A H3A 115.3 . .
C3B C3A H3A 115.3 . .
C2C C2B C2A 128.7(2) . .
C2C C2B H2B 115.6 . .
C2A C2B H2B 115.6 . .
C2 C2A C2B 129.1(2) . .
C2 C2A H2A 115.5 . .
C2B C2A H2A 115.5 . .
C6 S22 C9 92.63(11) . .
C5C C5B C5A 121.1(2) . .
C5C C5B H5B 119.5 . .
C5A C5B H5B 119.5 . .
C5E C5D C5C 117.9(2) . .
C5E C5D C5G 121.4(2) . .
C5C C5D C5G 120.6(2) . .
C5D C5E C5F 121.7(2) . .
C5D C5E H5E 119.1 . .
C5F C5E H5E 119.1 . .
C5A C5F C5E 120.6(2) . .
C5A C5F H5F 119.7 . .
C5E C5F H5F 119.7 . .
C5D C5G H5G 109.5 . .
C5D C5G H5H 109.5 . .
H5G C5G H5H 109.5 . .
C5D C5G H5I 109.5 . .
H5G C5G H5I 109.5 . .
H5H C5G H5I 109.5 . .
C10F C10A C10B 117.6(2) . .
C10F C10A C10 121.9(2) . .
C10B C10A C10 120.5(2) . .
C10C C10B C10A 121.2(2) . .
C10C C10B H10B 119.4 . .
C10A C10B H10B 119.4 . .
C10C C10D C10E 117.6(2) . .
C10C C10D C10G 120.8(2) . .
C10E C10D C10G 121.6(2) . .
C10D C10E C10F 121.1(2) . .
C10D C10E H10E 119.5 . .
C10F C10E H10E 119.5 . .
C10A C10F C10E 121.2(2) . .
C10A C10F H10F 119.4 . .
C10E C10F H10F 119.4 . .
C10D C10G H10G 109.5 . .
C10D C10G H10H 109.5 . .
H10G C10G H10H 109.5 . .
C10D C10G H10I 109.5 . .
H10G C10G H10I 109.5 . .
H10H C10G H10I 109.5 . .

loop_
_geom_bond_atom_site_label_1
_geom_bond_atom_site_label_2
_geom_bond_distance
_geom_bond_site_symmetry_2
C1 C21 1.397(3) .
C1 C2 1.411(3) .
C1 C10 1.515(3) 2_655
C2 C2A 1.385(3) .
C2 C3 1.496(3) .
C2C C2B 1.379(3) .
C2C C3B 1.397(3) .
C2C H2C 0.9300 .
C4 C21 1.402(3) .
C4 C3 1.411(3) .
C4 C5 1.516(3) .
C3 C3A 1.390(3) .
C5 C6 1.523(3) .
C5 C5A 1.527(3) .
C5 H5 0.9800 .
C5C C5D 1.383(3) .
C5C C5B 1.387(3) .
C5C H5C 0.9300 .
C8 C9 1.350(3) .
C8 C7 1.435(3) .
C8 H8 0.9300 .
C7 C6 1.359(3) .
C7 H7 0.9300 .
C6 S22 1.732(2) .
C9 C10 1.514(3) .
C9 S22 1.732(2) .
C10 C1 1.515(3) 2_655
C10 C10A 1.527(3) .
C10 H10 0.9800 .
C10C C10D 1.386(3) .
C10C C10B 1.389(3) .
C10C H10C 0.9300 .
C21 H21 0.9300 .
C5A C5F 1.385(3) .
C5A C5B 1.389(3) .
C3B C3A 1.392(3) .
C3B H3B 0.9300 .
C3A H3A 0.9300 .
C2B C2A 1.400(3) .
C2B H2B 0.9300 .
C2A H2A 0.9300 .
C5B H5B 0.9300 .
C5D C5E 1.372(3) .
C5D C5G 1.520(3) .
C5E C5F 1.388(3) .
C5E H5E 0.9300 .
C5F H5F 0.9300 .
C5G H5G 0.9600 .
C5G H5H 0.9600 .
C5G H5I 0.9600 .
C10A C10F 1.382(3) .
C10A C10B 1.393(3) .
C10B H10B 0.9300 .
C10D C10E 1.392(3) .
C10D C10G 1.520(3) .
C10E C10F 1.392(3) .
C10E H10E 0.9300 .
C10F H10F 0.9300 .
C10G H10G 0.9600 .
C10G H10H 0.9600 .
C10G H10I 0.9600 .

loop_
_platon_squeeze_void_nr
_platon_squeeze_void_average_x
_platon_squeeze_void_average_y
_platon_squeeze_void_average_z
_platon_squeeze_void_volume
_platon_squeeze_void_count_electrons
_platon_squeeze_void_content
1 0.500 0.000 0.181 681 81 ' '
2 0.000 0.500 0.253 681 81 ' '
